data_2229993
loop_
_publ_author_name
'Zhao, Pei-Hua'
'Jiang, Shao-Liang'

_publ_section_title
;
 2-Isonicotinoyl-<i>N</i>-phenylhydrazinecarbothioamide
 dimethylformamide hemisolvate
;
_journal_coeditor_code HB5821
_journal_issue 5
_journal_name_full 'Acta Crystallographica Section E'
_journal_page_first o1081
_journal_paper_doi 10.1107/S1600536811011950
_journal_volume 67
_journal_year 2011
_chemical_formula_iupac '2C13 H12 N4 O S, C3 H7 N O'
_chemical_formula_moiety '2(C13 H12 N4 O S), C3 H7 N O'
_chemical_formula_sum 'C14.5 H15.5 N4.5 O1.5 S'
_chemical_formula_weight 308.87
_chemical_name_systematic
;
2-Isonicotinoyl-<i>N</i>-phenylhydrazinecarbothioamide
dimethylformamide hemisolvate
;
_space_group_IT_number 2
_symmetry_cell_setting triclinic
_symmetry_space_group_name_Hall '-P 1'
_symmetry_space_group_name_H-M 'P -1'
_atom_sites_solution_hydrogens geom
_atom_sites_solution_primary direct
_atom_sites_solution_secondary difmap
_cell_angle_alpha 99.350(6)
_cell_angle_beta 91.831(6)
_cell_angle_gamma 96.454(4)
_cell_formula_units_Z 8
_cell_length_a 9.901(3)
_cell_length_b 16.583(5)
_cell_length_c 18.610(5)
_cell_measurement_reflns_used 8688
_cell_measurement_temperature 113(2)
_cell_measurement_theta_max 27.2
_cell_measurement_theta_min 1.3
_cell_volume 2991.9(15)
_computing_cell_refinement 'CrystalClear (Rigaku/MSC, 2005)'
_computing_data_collection 'CrystalClear (Rigaku/MSC, 2005)'
_computing_data_reduction 'CrystalClear (Rigaku/MSC, 2005)'
_computing_molecular_graphics 'SHELXTL (Sheldrick, 2008)'
_computing_publication_material 'CrystalStructure  (Rigaku/MSC, 2005)'
_computing_structure_refinement 'SHELXL97 (Sheldrick, 2008)'
_computing_structure_solution 'SHELXS97 (Sheldrick, 2008)'
_diffrn_ambient_temperature 113(2)
_diffrn_detector_area_resol_mean 14.63
_diffrn_measured_fraction_theta_full 0.995
_diffrn_measured_fraction_theta_max 0.995
_diffrn_measurement_device_type 'Rigaku Saturn CCD'
_diffrn_measurement_method '\w and \f scans'
_diffrn_radiation_monochromator multilayer
_diffrn_radiation_source 'rotating anode'
_diffrn_radiation_type MoK\a
_diffrn_radiation_wavelength 0.71073
_diffrn_reflns_av_R_equivalents 0.0532
_diffrn_reflns_av_sigmaI/netI 0.0757
_diffrn_reflns_limit_h_max 11
_diffrn_reflns_limit_h_min -11
_diffrn_reflns_limit_k_max 19
_diffrn_reflns_limit_k_min -19
_diffrn_reflns_limit_l_max 22
_diffrn_reflns_limit_l_min -21
_diffrn_reflns_number 28071
_diffrn_reflns_theta_full 25.02
_diffrn_reflns_theta_max 25.02
_diffrn_reflns_theta_min 1.25
_diffrn_standards_decay_% 0
_diffrn_standards_interval_count 0
_diffrn_standards_interval_time 0
_diffrn_standards_number 0
_exptl_absorpt_coefficient_mu 0.226
_exptl_absorpt_correction_T_max 0.978
_exptl_absorpt_correction_T_min 0.952
_exptl_absorpt_correction_type multi-scan
_exptl_absorpt_process_details '(CrystalClear; Rigaku/MSC, 2005)'
_exptl_crystal_colour Colorless
_exptl_crystal_density_diffrn 1.371
_exptl_crystal_density_method 'not measured'
_exptl_crystal_description Prism
_exptl_crystal_F_000 1296
_exptl_crystal_size_max 0.22
_exptl_crystal_size_mid 0.20
_exptl_crystal_size_min 0.10
_refine_diff_density_max 0.802
_refine_diff_density_min -0.623
_refine_ls_extinction_method none
_refine_ls_goodness_of_fit_ref 1.125
_refine_ls_hydrogen_treatment mixed
_refine_ls_matrix_type full
_refine_ls_number_parameters 827
_refine_ls_number_reflns 10511
_refine_ls_number_restraints 12
_refine_ls_restrained_S_all 1.125
_refine_ls_R_factor_all 0.0920
_refine_ls_R_factor_gt 0.0686
_refine_ls_shift/su_max 0.004
_refine_ls_shift/su_mean 0.000
_refine_ls_structure_factor_coef Fsqd
_refine_ls_weighting_details 'calc w=1/[\s^2^(Fo^2^)+(0.0421P)^2^+1.5860P] where P=(Fo^2^+2Fc^2^)/3'
_refine_ls_weighting_scheme calc
_refine_ls_wR_factor_gt 0.1323
_refine_ls_wR_factor_ref 0.1430
_reflns_number_gt 8262
_reflns_number_total 10511
_reflns_threshold_expression I>2\s(I)
_cod_data_source_file hb5821.cif
_cod_data_source_block I
_cod_original_cell_volume 2991.8(15)
_cod_database_code 2229993
_cod_database_fobs_code 2229993

loop_
_symmetry_equiv_pos_as_xyz
'x, y, z'
'-x, -y, -z'

loop_
_atom_site_type_symbol
_atom_site_label
_atom_site_fract_x
_atom_site_fract_y
_atom_site_fract_z
_atom_site_U_iso_or_equiv
_atom_site_adp_type
_atom_site_calc_flag
_atom_site_refinement_flags
_atom_site_occupancy
_atom_site_disorder_assembly
_atom_site_disorder_group
S S1 0.42825(8) 0.39646(5) 0.41270(5) 0.0189(2) Uani d . 1 . .
S S2 0.94449(9) 0.63964(5) 0.15999(5) 0.0208(2) Uani d . 1 . .
S S3 0.58024(9) 1.10379(5) 0.08399(5) 0.0197(2) Uani d . 1 . .
S S4 0.10408(8) 0.84954(5) 0.33057(5) 0.0204(2) Uani d . 1 . .
O O1 0.7224(2) 0.65592(15) 0.40063(15) 0.0339(7) Uani d . 1 . .
O O2 1.2090(2) 0.60713(15) 0.37207(12) 0.0284(6) Uani d . 1 . .
O O3 0.2916(2) 0.83621(14) 0.09366(13) 0.0247(6) Uani d . 1 . .
O O4 -0.1961(2) 0.88978(14) 0.13020(12) 0.0223(5) Uani d . 1 . .
N N1 0.4231(3) 0.48085(16) 0.30234(15) 0.0182(6) Uani d D 1 . .
N N2 0.4964(3) 0.55465(16) 0.41441(15) 0.0182(6) Uani d D 1 . .
N N3 0.4948(3) 0.62797(16) 0.38738(15) 0.0166(6) Uani d D 1 . .
N N4 0.5991(3) 0.89327(16) 0.28566(15) 0.0211(7) Uani d . 1 . .
N N5 0.8970(3) 0.52016(16) 0.24289(15) 0.0167(6) Uani d D 1 . .
N N6 0.9946(3) 0.64832(16) 0.29869(15) 0.0181(6) Uani d D 1 . .
N N7 0.9869(3) 0.62694(17) 0.36793(15) 0.0176(6) Uani d D 1 . .
N N8 1.0703(3) 0.56504(16) 0.62297(14) 0.0187(6) Uani d . 1 . .
N N9 0.6011(3) 1.02115(16) 0.19514(15) 0.0171(6) Uani d D 1 . .
N N10 0.5095(3) 0.94706(16) 0.08614(15) 0.0168(6) Uani d D 1 . .
N N11 0.5179(3) 0.87375(16) 0.11220(15) 0.0165(6) Uani d D 1 . .
N N12 0.4464(3) 0.60558(16) 0.20864(15) 0.0215(7) Uani d . 1 . .
N N13 0.1000(3) 0.97489(16) 0.25357(15) 0.0174(6) Uani d D 1 . .
N N14 0.0278(3) 0.84359(16) 0.19434(15) 0.0182(6) Uani d D 1 . .
N N15 0.0258(3) 0.86872(16) 0.12661(15) 0.0167(6) Uani d D 1 . .
N N16 -0.0810(3) 0.93710(16) -0.12310(15) 0.0189(6) Uani d . 1 . .
C C1 0.2354(3) 0.3870(2) 0.23617(18) 0.0238(8) Uani d . 1 . .
H H1 0.1728 0.4217 0.2582 0.029 Uiso calc R 1 . .
C C2 0.1886(4) 0.3164(2) 0.18720(19) 0.0271(9) Uani d . 1 . .
H H2 0.0938 0.3026 0.1756 0.032 Uiso calc R 1 . .
C C3 0.2801(4) 0.2661(2) 0.15526(19) 0.0253(8) Uani d . 1 . .
H H3 0.2478 0.2175 0.1219 0.030 Uiso calc R 1 . .
C C4 0.4172(3) 0.2859(2) 0.17148(18) 0.0235(8) Uani d . 1 . .
H H4 0.4796 0.2513 0.1492 0.028 Uiso calc R 1 . .
C C5 0.4646(3) 0.3564(2) 0.22046(18) 0.0213(8) Uani d . 1 . .
H H5 0.5595 0.3702 0.2317 0.026 Uiso calc R 1 . .
C C6 0.3736(3) 0.40670(19) 0.25297(17) 0.0159(7) Uani d . 1 . .
C C7 0.4493(3) 0.48185(19) 0.37278(18) 0.0151(7) Uani d . 1 . .
C C8 0.6117(3) 0.67587(19) 0.38311(18) 0.0175(7) Uani d . 1 . .
C C9 0.6019(3) 0.75378(19) 0.35282(17) 0.0155(7) Uani d . 1 . .
C C10 0.4807(3) 0.78500(19) 0.33940(17) 0.0174(7) Uani d . 1 . .
H H10 0.3966 0.7593 0.3526 0.021 Uiso calc R 1 . .
C C11 0.4849(3) 0.85410(19) 0.30657(18) 0.0201(8) Uani d . 1 . .
H H11 0.4015 0.8752 0.2983 0.024 Uiso calc R 1 . .
C C12 0.7153(3) 0.8633(2) 0.30006(19) 0.0237(8) Uani d . 1 . .
H H12 0.7979 0.8902 0.2863 0.028 Uiso calc R 1 . .
C C13 0.7215(3) 0.7957(2) 0.33373(19) 0.0243(8) Uani d . 1 . .
H H13 0.8069 0.7778 0.3438 0.029 Uiso calc R 1 . .
C C14 0.7726(3) 0.4634(2) 0.12343(19) 0.0227(8) Uani d . 1 . .
H H14 0.7607 0.5169 0.1143 0.027 Uiso calc R 1 . .
C C15 0.7227(3) 0.3944(2) 0.07284(19) 0.0250(8) Uani d . 1 . .
H H15 0.6793 0.4014 0.0284 0.030 Uiso calc R 1 . .
C C16 0.7352(3) 0.3155(2) 0.08605(19) 0.0242(8) Uani d . 1 . .
H H16 0.7021 0.2688 0.0507 0.029 Uiso calc R 1 . .
C C17 0.7966(3) 0.3060(2) 0.15150(18) 0.0225(8) Uani d . 1 . .
H H17 0.8024 0.2523 0.1620 0.027 Uiso calc R 1 . .
C C18 0.8497(3) 0.3741(2) 0.20196(19) 0.0206(8) Uani d . 1 . .
H H18 0.8927 0.3668 0.2464 0.025 Uiso calc R 1 . .
C C19 0.8402(3) 0.45344(19) 0.18772(18) 0.0177(7) Uani d . 1 . .
C C20 0.9432(3) 0.59821(19) 0.23699(17) 0.0153(7) Uani d . 1 . .
C C21 1.1028(3) 0.61355(19) 0.40321(18) 0.0173(7) Uani d . 1 . .
C C22 1.0885(3) 0.60278(19) 0.48151(17) 0.0160(7) Uani d . 1 . .
C C23 0.9716(3) 0.61211(19) 0.51962(18) 0.0196(8) Uani d . 1 . .
H H23 0.8956 0.6312 0.4982 0.023 Uiso calc R 1 . .
C C24 0.9672(3) 0.5933(2) 0.58929(18) 0.0213(8) Uani d . 1 . .
H H24 0.8869 0.6006 0.6149 0.026 Uiso calc R 1 . .
C C25 1.1834(3) 0.5593(2) 0.58668(19) 0.0221(8) Uani d . 1 . .
H H25 1.2590 0.5417 0.6100 0.027 Uiso calc R 1 . .
C C26 1.1978(3) 0.5773(2) 0.51724(18) 0.0216(8) Uani d . 1 . .
H H26 1.2814 0.5724 0.4941 0.026 Uiso calc R 1 . .
C C27 0.8007(3) 1.0963(2) 0.26484(18) 0.0212(8) Uani d . 1 . .
H H27 0.8512 1.0524 0.2473 0.025 Uiso calc R 1 . .
C C28 0.8616(3) 1.1642(2) 0.3137(2) 0.0269(9) Uani d . 1 . .
H H28 0.9548 1.1671 0.3288 0.032 Uiso calc R 1 . .
C C29 0.7879(3) 1.2275(2) 0.34027(19) 0.0242(8) Uani d . 1 . .
H H29 0.8295 1.2729 0.3746 0.029 Uiso calc R 1 . .
C C30 0.6528(3) 1.2244(2) 0.31673(19) 0.0238(8) Uani d . 1 . .
H H30 0.6022 1.2683 0.3344 0.029 Uiso calc R 1 . .
C C31 0.5914(3) 1.1576(2) 0.26745(18) 0.0205(8) Uani d . 1 . .
H H31 0.4991 1.1556 0.2511 0.025 Uiso calc R 1 . .
C C32 0.6658(3) 1.09362(19) 0.24214(17) 0.0157(7) Uani d . 1 . .
C C33 0.5633(3) 1.02003(19) 0.12556(17) 0.0144(7) Uani d . 1 . .
C C34 0.4044(3) 0.82086(19) 0.11223(17) 0.0165(7) Uani d . 1 . .
C C35 0.4240(3) 0.74300(18) 0.14083(17) 0.0139(7) Uani d . 1 . .
C C36 0.5480(3) 0.71224(19) 0.14675(18) 0.0192(8) Uani d . 1 . .
H H36 0.6272 0.7373 0.1279 0.023 Uiso calc R 1 . .
C C37 0.5537(3) 0.6444(2) 0.18060(18) 0.0223(8) Uani d . 1 . .
H H37 0.6391 0.6239 0.1843 0.027 Uiso calc R 1 . .
C C38 0.3270(3) 0.6345(2) 0.20068(19) 0.0237(8) Uani d . 1 . .
H H38 0.2490 0.6073 0.2189 0.028 Uiso calc R 1 . .
C C39 0.3108(3) 0.7017(2) 0.16744(18) 0.0223(8) Uani d . 1 . .
H H39 0.2235 0.7195 0.1628 0.027 Uiso calc R 1 . .
C C40 0.2161(3) 1.1113(2) 0.29301(19) 0.0211(8) Uani d . 1 . .
H H40 0.2443 1.1103 0.2446 0.025 Uiso calc R 1 . .
C C41 0.2497(3) 1.1818(2) 0.3448(2) 0.0264(8) Uani d . 1 . .
H H41 0.2994 1.2290 0.3315 0.032 Uiso calc R 1 . .
C C42 0.2107(3) 1.1833(2) 0.4158(2) 0.0289(9) Uani d . 1 . .
H H42 0.2341 1.2312 0.4514 0.035 Uiso calc R 1 . .
C C43 0.1369(4) 1.1136(2) 0.4343(2) 0.0283(9) Uani d . 1 . .
H H43 0.1110 1.1142 0.4831 0.034 Uiso calc R 1 . .
C C44 0.1006(3) 1.0434(2) 0.38276(19) 0.0239(8) Uani d . 1 . .
H H44 0.0485 0.9969 0.3960 0.029 Uiso calc R 1 . .
C C45 0.1408(3) 1.04159(19) 0.31175(18) 0.0184(7) Uani d . 1 . .
C C46 0.0769(3) 0.89406(19) 0.25652(18) 0.0162(7) Uani d . 1 . .
C C47 -0.0932(3) 0.88310(18) 0.09519(18) 0.0163(7) Uani d . 1 . .
C C48 -0.0867(3) 0.89707(19) 0.01753(17) 0.0161(7) Uani d . 1 . .
C C49 0.0158(3) 0.87464(19) -0.02876(18) 0.0189(7) Uani d . 1 . .
H H49 0.0854 0.8454 -0.0132 0.023 Uiso calc R 1 . .
C C50 0.0143(3) 0.89576(19) -0.09763(18) 0.0199(8) Uani d . 1 . .
H H50 0.0845 0.8802 -0.1287 0.024 Uiso calc R 1 . .
C C51 -0.1810(3) 0.95574(19) -0.07945(18) 0.0200(8) Uani d . 1 . .
H H51 -0.2511 0.9831 -0.0972 0.024 Uiso calc R 1 . .
C C52 -0.1884(3) 0.93733(19) -0.00912(18) 0.0185(7) Uani d . 1 . .
H H52 -0.2616 0.9520 0.0201 0.022 Uiso calc R 1 . .
O O5 0.2101(3) 0.27365(17) -0.02783(15) 0.0466(8) Uani d . 1 . .
O O6 0.6906(4) 0.2373(2) 0.52286(19) 0.0914(15) Uani d . 1 . .
N N17 0.2070(3) 0.40408(18) 0.03378(16) 0.0263(7) Uani d . 1 . .
N N18 0.6211(4) 0.1077(2) 0.46409(18) 0.0476(10) Uani d . 1 . .
C C53 0.1487(4) 0.3305(3) 0.0022(2) 0.0396(11) Uani d . 1 . .
H H53 0.0524 0.3203 0.0025 0.047 Uiso calc R 1 . .
C C54 0.1290(4) 0.4666(2) 0.0685(2) 0.0432(11) Uani d . 1 . .
H H54A 0.0317 0.4467 0.0612 0.065 Uiso calc R 1 . .
H H54B 0.1481 0.5166 0.0469 0.065 Uiso calc R 1 . .
H H54C 0.1542 0.4790 0.1208 0.065 Uiso calc R 1 . .
C C55 0.3549(4) 0.4229(2) 0.0394(2) 0.0380(10) Uani d . 1 . .
H H55A 0.3965 0.3726 0.0229 0.057 Uiso calc R 1 . .
H H55B 0.3848 0.4445 0.0903 0.057 Uiso calc R 1 . .
H H55C 0.3827 0.4641 0.0089 0.057 Uiso calc R 1 . .
C C56 0.5995(6) 0.1852(4) 0.4859(3) 0.0741(17) Uani d . 1 . .
H H56 0.5145 0.2023 0.4736 0.089 Uiso calc R 1 . .
C C57 0.7430(5) 0.0727(4) 0.4714(3) 0.088(2) Uani d . 1 . .
H H57A 0.8156 0.1157 0.4929 0.133 Uiso calc R 1 . .
H H57B 0.7682 0.0469 0.4233 0.133 Uiso calc R 1 . .
H H57C 0.7300 0.0310 0.5032 0.133 Uiso calc R 1 . .
C C58 0.5119(5) 0.0544(3) 0.4171(3) 0.0615(14) Uani d . 1 . .
H H58A 0.4290 0.0817 0.4186 0.092 Uiso calc R 1 . .
H H58B 0.4937 0.0018 0.4347 0.092 Uiso calc R 1 . .
H H58C 0.5406 0.0443 0.3668 0.092 Uiso calc R 1 . .
H H1A 0.440(3) 0.5255(14) 0.2809(17) 0.034(11) Uiso d D 1 . .
H H2A 0.516(3) 0.562(2) 0.4626(6) 0.023(10) Uiso d D 1 . .
H H3A 0.416(2) 0.649(2) 0.388(2) 0.046(12) Uiso d D 1 . .
H H5A 0.914(3) 0.5047(19) 0.2861(10) 0.026(10) Uiso d D 1 . .
H H6A 1.027(3) 0.7011(9) 0.2992(19) 0.032(11) Uiso d D 1 . .
H H7A 0.912(2) 0.636(2) 0.3921(18) 0.043(12) Uiso d D 1 . .
H H9A 0.593(3) 0.9749(12) 0.2148(17) 0.025(10) Uiso d D 1 . .
H H10A 0.488(4) 0.939(2) 0.0379(7) 0.048(13) Uiso d D 1 . .
H H11A 0.6012(18) 0.858(2) 0.117(2) 0.047(13) Uiso d D 1 . .
H H13A 0.087(3) 0.9906(19) 0.2101(10) 0.022(10) Uiso d D 1 . .
H H14A -0.001(3) 0.7901(8) 0.193(2) 0.037(11) Uiso d D 1 . .
H H15A 0.099(2) 0.862(2) 0.1003(17) 0.046(12) Uiso d D 1 . .

loop_
_atom_site_aniso_label
_atom_site_aniso_U_11
_atom_site_aniso_U_22
_atom_site_aniso_U_33
_atom_site_aniso_U_12
_atom_site_aniso_U_13
_atom_site_aniso_U_23
S1 0.0252(5) 0.0141(4) 0.0175(5) 0.0000(3) -0.0011(4) 0.0052(3)
S2 0.0260(5) 0.0195(5) 0.0166(5) -0.0032(4) -0.0014(4) 0.0067(4)
S3 0.0299(5) 0.0130(4) 0.0164(5) 0.0017(3) 0.0000(4) 0.0038(3)
S4 0.0244(5) 0.0190(5) 0.0185(5) 0.0013(3) -0.0024(4) 0.0069(4)
O1 0.0147(13) 0.0386(16) 0.0558(19) 0.0074(11) 0.0015(12) 0.0273(14)
O2 0.0182(13) 0.0485(17) 0.0203(14) 0.0080(11) 0.0026(11) 0.0083(12)
O3 0.0131(12) 0.0266(14) 0.0380(16) 0.0035(10) 0.0001(11) 0.0155(12)
O4 0.0172(12) 0.0300(14) 0.0208(14) 0.0065(10) 0.0045(10) 0.0045(11)
N1 0.0249(16) 0.0142(16) 0.0159(17) 0.0043(12) 0.0019(12) 0.0024(12)
N2 0.0268(16) 0.0145(15) 0.0134(17) 0.0006(12) -0.0032(13) 0.0048(12)
N3 0.0164(15) 0.0135(15) 0.0220(17) 0.0023(12) 0.0023(12) 0.0085(12)
N4 0.0239(16) 0.0177(15) 0.0212(17) 0.0018(12) -0.0007(13) 0.0025(13)
N5 0.0200(15) 0.0169(15) 0.0128(16) -0.0012(11) -0.0024(12) 0.0046(12)
N6 0.0257(16) 0.0153(16) 0.0133(16) -0.0004(12) -0.0027(12) 0.0050(12)
N7 0.0167(15) 0.0215(16) 0.0157(16) 0.0033(12) 0.0017(12) 0.0060(12)
N8 0.0236(16) 0.0155(15) 0.0147(16) -0.0017(12) -0.0024(12) -0.0004(12)
N9 0.0231(16) 0.0124(15) 0.0165(16) 0.0014(11) 0.0003(12) 0.0054(12)
N10 0.0237(16) 0.0110(15) 0.0160(17) 0.0000(11) -0.0040(12) 0.0050(12)
N11 0.0177(16) 0.0118(14) 0.0209(16) 0.0018(12) 0.0001(12) 0.0053(12)
N12 0.0284(17) 0.0161(15) 0.0201(17) 0.0023(12) 0.0010(13) 0.0033(12)
N13 0.0200(15) 0.0177(16) 0.0145(16) 0.0019(11) -0.0009(12) 0.0034(12)
N14 0.0232(16) 0.0139(16) 0.0175(16) -0.0008(12) -0.0003(12) 0.0049(13)
N15 0.0173(15) 0.0200(15) 0.0138(16) 0.0018(12) 0.0032(12) 0.0060(12)
N16 0.0216(15) 0.0155(15) 0.0183(16) -0.0006(12) 0.0000(12) 0.0012(12)
C1 0.0216(19) 0.027(2) 0.023(2) 0.0067(15) 0.0038(15) 0.0011(16)
C2 0.022(2) 0.027(2) 0.030(2) -0.0010(15) -0.0016(16) 0.0012(17)
C3 0.034(2) 0.022(2) 0.018(2) -0.0011(16) -0.0008(16) 0.0010(15)
C4 0.028(2) 0.0177(19) 0.024(2) 0.0044(15) 0.0043(16) 0.0004(16)
C5 0.0186(18) 0.0191(19) 0.026(2) 0.0033(14) 0.0004(15) 0.0024(15)
C6 0.0236(18) 0.0133(17) 0.0112(18) 0.0010(13) -0.0002(14) 0.0046(14)
C7 0.0117(16) 0.0156(17) 0.0183(19) 0.0027(13) 0.0031(13) 0.0028(14)
C8 0.0183(18) 0.0190(18) 0.0161(19) 0.0024(14) 0.0013(14) 0.0060(14)
C9 0.0196(18) 0.0150(17) 0.0121(18) 0.0020(13) 0.0011(13) 0.0024(14)
C10 0.0162(17) 0.0184(18) 0.0167(19) -0.0014(13) -0.0010(14) 0.0034(14)
C11 0.0224(19) 0.0167(18) 0.022(2) 0.0039(14) -0.0018(15) 0.0047(15)
C12 0.0197(19) 0.022(2) 0.029(2) -0.0025(15) 0.0028(15) 0.0093(16)
C13 0.0172(18) 0.027(2) 0.029(2) 0.0019(15) -0.0004(15) 0.0082(17)
C14 0.0224(19) 0.0187(19) 0.027(2) 0.0002(14) -0.0043(15) 0.0079(16)
C15 0.028(2) 0.025(2) 0.022(2) -0.0016(15) -0.0035(16) 0.0070(16)
C16 0.0233(19) 0.021(2) 0.025(2) -0.0040(15) 0.0023(15) -0.0012(16)
C17 0.028(2) 0.0155(18) 0.025(2) 0.0042(14) 0.0025(16) 0.0042(15)
C18 0.0207(18) 0.0215(19) 0.021(2) 0.0037(14) 0.0005(14) 0.0066(15)
C19 0.0147(17) 0.0169(18) 0.022(2) 0.0004(13) 0.0031(14) 0.0042(15)
C20 0.0099(16) 0.0170(18) 0.0195(19) 0.0011(13) -0.0005(13) 0.0048(14)
C21 0.0172(18) 0.0180(18) 0.0165(19) 0.0020(14) 0.0006(14) 0.0021(14)
C22 0.0166(17) 0.0139(17) 0.0161(19) -0.0004(13) -0.0016(13) 0.0003(14)
C23 0.0182(18) 0.0226(19) 0.019(2) 0.0057(14) -0.0025(14) 0.0045(15)
C24 0.0189(18) 0.027(2) 0.0170(19) 0.0033(15) 0.0041(14) -0.0008(15)
C25 0.0200(19) 0.0213(19) 0.024(2) 0.0010(14) -0.0051(15) 0.0046(16)
C26 0.0171(18) 0.028(2) 0.020(2) 0.0057(15) 0.0030(14) 0.0034(16)
C27 0.0210(18) 0.0185(19) 0.025(2) 0.0068(14) 0.0003(15) 0.0043(15)
C28 0.0199(19) 0.028(2) 0.031(2) -0.0008(15) -0.0058(16) 0.0048(17)
C29 0.032(2) 0.0175(19) 0.021(2) -0.0034(15) -0.0038(16) 0.0033(15)
C30 0.033(2) 0.0175(19) 0.021(2) 0.0066(15) 0.0024(16) 0.0022(15)
C31 0.0205(18) 0.0205(19) 0.021(2) 0.0059(14) 0.0028(14) 0.0017(15)
C32 0.0193(18) 0.0161(17) 0.0116(18) -0.0006(13) 0.0038(13) 0.0035(14)
C33 0.0118(16) 0.0147(17) 0.0172(19) 0.0043(13) 0.0017(13) 0.0021(14)
C34 0.0156(18) 0.0173(18) 0.0156(18) 0.0000(14) 0.0011(13) 0.0008(14)
C35 0.0170(17) 0.0119(17) 0.0129(18) 0.0011(13) -0.0003(13) 0.0026(13)
C36 0.0172(18) 0.0176(18) 0.024(2) 0.0020(14) 0.0069(14) 0.0047(15)
C37 0.0259(19) 0.0185(19) 0.023(2) 0.0083(15) 0.0026(15) 0.0021(15)
C38 0.0223(19) 0.0211(19) 0.027(2) -0.0061(15) 0.0001(15) 0.0087(16)
C39 0.0196(18) 0.0219(19) 0.026(2) -0.0002(14) -0.0002(15) 0.0092(16)
C40 0.0223(19) 0.0218(19) 0.020(2) 0.0033(14) -0.0007(15) 0.0048(15)
C41 0.0189(19) 0.025(2) 0.034(2) -0.0004(15) -0.0024(16) 0.0024(17)
C42 0.024(2) 0.028(2) 0.032(2) 0.0073(16) -0.0077(17) -0.0044(17)
C43 0.032(2) 0.035(2) 0.018(2) 0.0108(17) -0.0006(16) 0.0004(17)
C44 0.029(2) 0.022(2) 0.022(2) 0.0072(15) 0.0022(15) 0.0041(16)
C45 0.0186(18) 0.0179(18) 0.0185(19) 0.0042(14) -0.0025(14) 0.0018(15)
C46 0.0079(16) 0.0200(18) 0.0213(19) 0.0024(13) 0.0014(13) 0.0044(15)
C47 0.0176(18) 0.0120(17) 0.0193(19) 0.0011(13) 0.0009(14) 0.0034(14)
C48 0.0174(17) 0.0129(17) 0.0154(18) -0.0024(13) -0.0021(13) -0.0021(14)
C49 0.0184(18) 0.0163(18) 0.023(2) 0.0054(14) 0.0022(14) 0.0042(15)
C50 0.0224(19) 0.0176(18) 0.020(2) 0.0033(14) 0.0071(15) 0.0008(15)
C51 0.0194(18) 0.0188(18) 0.023(2) 0.0024(14) -0.0009(15) 0.0061(15)
C52 0.0131(17) 0.0216(18) 0.022(2) 0.0041(13) 0.0044(14) 0.0055(15)
O5 0.076(2) 0.0296(17) 0.0307(17) -0.0064(15) 0.0082(15) 0.0035(14)
O6 0.143(4) 0.075(3) 0.042(2) -0.047(3) 0.020(2) 0.005(2)
N17 0.0270(17) 0.0284(18) 0.0227(18) 0.0015(13) -0.0013(13) 0.0034(14)
N18 0.094(3) 0.0207(19) 0.029(2) 0.0070(19) 0.020(2) 0.0020(16)
C53 0.047(3) 0.047(3) 0.024(2) -0.009(2) -0.0014(19) 0.016(2)
C54 0.052(3) 0.044(3) 0.038(3) 0.017(2) 0.009(2) 0.011(2)
C55 0.035(2) 0.035(2) 0.044(3) 0.0019(18) 0.0021(19) 0.010(2)
C56 0.105(5) 0.081(4) 0.042(3) 0.010(4) 0.033(3) 0.020(3)
C57 0.050(3) 0.161(6) 0.077(4) 0.028(4) 0.018(3) 0.074(4)
C58 0.071(4) 0.067(4) 0.050(3) 0.006(3) 0.006(3) 0.022(3)

loop_
_atom_type_symbol
_atom_type_description
_atom_type_scat_dispersion_real
_atom_type_scat_dispersion_imag
_atom_type_scat_source
C C 0.0033 0.0016 'International Tables Vol C Tables 4.2.6.8 and 6.1.1.4'
H H 0.0000 0.0000 'International Tables Vol C Tables 4.2.6.8 and 6.1.1.4'
N N 0.0061 0.0033 'International Tables Vol C Tables 4.2.6.8 and 6.1.1.4'
O O 0.0106 0.0060 'International Tables Vol C Tables 4.2.6.8 and 6.1.1.4'
S S 0.1246 0.1234 'International Tables Vol C Tables 4.2.6.8 and 6.1.1.4'

loop_
_geom_angle_atom_site_label_1
_geom_angle_atom_site_label_2
_geom_angle_atom_site_label_3
_geom_angle_site_symmetry_1
_geom_angle_site_symmetry_3
_geom_angle
_geom_angle_publ_flag
C7 N1 C6 . . 122.5(3) yes
C7 N1 H1A . . 123(2) ?
C6 N1 H1A . . 114(2) ?
C7 N2 N3 . . 120.9(3) yes
C7 N2 H2A . . 125(2) ?
N3 N2 H2A . . 114(2) ?
C8 N3 N2 . . 119.9(3) ?
C8 N3 H3A . . 120(2) ?
N2 N3 H3A . . 116(3) ?
C12 N4 C11 . . 116.4(3) yes
C20 N5 C19 . . 129.6(3) ?
C20 N5 H5A . . 117(2) ?
C19 N5 H5A . . 113(2) ?
C20 N6 N7 . . 123.8(3) ?
C20 N6 H6A . . 122(2) ?
N7 N6 H6A . . 114(2) ?
C21 N7 N6 . . 119.0(3) ?
C21 N7 H7A . . 121(2) ?
N6 N7 H7A . . 118(2) ?
C25 N8 C24 . . 116.2(3) ?
C33 N9 C32 . . 123.2(3) ?
C33 N9 H9A . . 121(2) ?
C32 N9 H9A . . 115(2) ?
C33 N10 N11 . . 121.1(3) ?
C33 N10 H10A . . 124(3) ?
N11 N10 H10A . . 113(3) ?
C34 N11 N10 . . 119.2(3) ?
C34 N11 H11A . . 122(2) ?
N10 N11 H11A . . 117(3) ?
C38 N12 C37 . . 116.4(3) ?
C46 N13 C45 . . 128.4(3) ?
C46 N13 H13A . . 118(2) ?
C45 N13 H13A . . 114(2) ?
C46 N14 N15 . . 123.1(3) ?
C46 N14 H14A . . 123(2) ?
N15 N14 H14A . . 114(2) ?
C47 N15 N14 . . 120.4(3) ?
C47 N15 H15A . . 121(2) ?
N14 N15 H15A . . 117(2) ?
C51 N16 C50 . . 117.0(3) ?
C6 C1 C2 . . 119.8(3) ?
C6 C1 H1 . . 120.1 ?
C2 C1 H1 . . 120.1 ?
C3 C2 C1 . . 119.9(3) ?
C3 C2 H2 . . 120.0 ?
C1 C2 H2 . . 120.0 ?
C4 C3 C2 . . 120.3(3) ?
C4 C3 H3 . . 119.8 ?
C2 C3 H3 . . 119.8 ?
C3 C4 C5 . . 120.0(3) ?
C3 C4 H4 . . 120.0 ?
C5 C4 H4 . . 120.0 ?
C6 C5 C4 . . 120.0(3) ?
C6 C5 H5 . . 120.0 ?
C4 C5 H5 . . 120.0 ?
C5 C6 C1 . . 120.0(3) ?
C5 C6 N1 . . 119.9(3) ?
C1 C6 N1 . . 120.0(3) ?
N1 C7 N2 . . 117.8(3) yes
N1 C7 S1 . . 123.4(2) yes
N2 C7 S1 . . 118.7(2) yes
O1 C8 N3 . . 121.9(3) ?
O1 C8 C9 . . 121.3(3) ?
N3 C8 C9 . . 116.8(3) ?
C13 C9 C10 . . 117.5(3) ?
C13 C9 C8 . . 117.9(3) ?
C10 C9 C8 . . 124.5(3) ?
C11 C10 C9 . . 118.7(3) ?
C11 C10 H10 . . 120.6 ?
C9 C10 H10 . . 120.6 ?
N4 C11 C10 . . 124.2(3) ?
N4 C11 H11 . . 117.9 ?
C10 C11 H11 . . 117.9 ?
N4 C12 C13 . . 123.6(3) ?
N4 C12 H12 . . 118.2 ?
C13 C12 H12 . . 118.2 ?
C12 C13 C9 . . 119.5(3) ?
C12 C13 H13 . . 120.2 ?
C9 C13 H13 . . 120.2 ?
C15 C14 C19 . . 119.5(3) ?
C15 C14 H14 . . 120.2 ?
C19 C14 H14 . . 120.2 ?
C16 C15 C14 . . 121.2(3) ?
C16 C15 H15 . . 119.4 ?
C14 C15 H15 . . 119.4 ?
C17 C16 C15 . . 118.9(3) ?
C17 C16 H16 . . 120.6 ?
C15 C16 H16 . . 120.6 ?
C16 C17 C18 . . 120.7(3) ?
C16 C17 H17 . . 119.7 ?
C18 C17 H17 . . 119.7 ?
C17 C18 C19 . . 120.3(3) ?
C17 C18 H18 . . 119.9 ?
C19 C18 H18 . . 119.9 ?
C14 C19 C18 . . 119.3(3) ?
C14 C19 N5 . . 124.1(3) ?
C18 C19 N5 . . 116.6(3) ?
N5 C20 N6 . . 116.9(3) ?
N5 C20 S2 . . 126.5(2) ?
N6 C20 S2 . . 116.6(2) ?
O2 C21 N7 . . 121.9(3) ?
O2 C21 C22 . . 122.8(3) ?
N7 C21 C22 . . 115.3(3) ?
C23 C22 C26 . . 117.4(3) ?
C23 C22 C21 . . 124.7(3) ?
C26 C22 C21 . . 117.8(3) ?
C24 C23 C22 . . 119.2(3) ?
C24 C23 H23 . . 120.4 ?
C22 C23 H23 . . 120.4 ?
N8 C24 C23 . . 123.8(3) ?
N8 C24 H24 . . 118.1 ?
C23 C24 H24 . . 118.1 ?
N8 C25 C26 . . 124.1(3) ?
N8 C25 H25 . . 118.0 ?
C26 C25 H25 . . 118.0 ?
C25 C26 C22 . . 119.3(3) ?
C25 C26 H26 . . 120.4 ?
C22 C26 H26 . . 120.4 ?
C32 C27 C28 . . 119.1(3) ?
C32 C27 H27 . . 120.4 ?
C28 C27 H27 . . 120.4 ?
C29 C28 C27 . . 120.6(3) ?
C29 C28 H28 . . 119.7 ?
C27 C28 H28 . . 119.7 ?
C28 C29 C30 . . 119.7(3) ?
C28 C29 H29 . . 120.1 ?
C30 C29 H29 . . 120.1 ?
C31 C30 C29 . . 120.1(3) ?
C31 C30 H30 . . 119.9 ?
C29 C30 H30 . . 119.9 ?
C30 C31 C32 . . 119.6(3) ?
C30 C31 H31 . . 120.2 ?
C32 C31 H31 . . 120.2 ?
C27 C32 C31 . . 120.7(3) ?
C27 C32 N9 . . 118.9(3) ?
C31 C32 N9 . . 120.3(3) ?
N9 C33 N10 . . 117.5(3) ?
N9 C33 S3 . . 124.0(2) ?
N10 C33 S3 . . 118.5(2) ?
O3 C34 N11 . . 122.8(3) ?
O3 C34 C35 . . 121.8(3) ?
N11 C34 C35 . . 115.3(3) ?
C36 C35 C39 . . 117.8(3) ?
C36 C35 C34 . . 124.8(3) ?
C39 C35 C34 . . 117.3(3) ?
C37 C36 C35 . . 118.6(3) ?
C37 C36 H36 . . 120.7 ?
C35 C36 H36 . . 120.7 ?
N12 C37 C36 . . 124.2(3) ?
N12 C37 H37 . . 117.9 ?
C36 C37 H37 . . 117.9 ?
N12 C38 C39 . . 123.6(3) ?
N12 C38 H38 . . 118.2 ?
C39 C38 H38 . . 118.2 ?
C38 C39 C35 . . 119.2(3) ?
C38 C39 H39 . . 120.4 ?
C35 C39 H39 . . 120.4 ?
C41 C40 C45 . . 120.5(3) ?
C41 C40 H40 . . 119.8 ?
C45 C40 H40 . . 119.8 ?
C42 C41 C40 . . 120.1(3) ?
C42 C41 H41 . . 119.9 ?
C40 C41 H41 . . 119.9 ?
C41 C42 C43 . . 119.2(3) ?
C41 C42 H42 . . 120.4 ?
C43 C42 H42 . . 120.4 ?
C44 C43 C42 . . 121.2(3) ?
C44 C43 H43 . . 119.4 ?
C42 C43 H43 . . 119.4 ?
C43 C44 C45 . . 119.6(3) ?
C43 C44 H44 . . 120.2 ?
C45 C44 H44 . . 120.2 ?
C44 C45 C40 . . 119.4(3) ?
C44 C45 N13 . . 123.9(3) ?
C40 C45 N13 . . 116.5(3) ?
N13 C46 N14 . . 116.9(3) ?
N13 C46 S4 . . 126.1(3) ?
N14 C46 S4 . . 117.0(2) ?
O4 C47 N15 . . 121.6(3) ?
O4 C47 C48 . . 122.8(3) ?
N15 C47 C48 . . 115.4(3) ?
C52 C48 C49 . . 117.9(3) ?
C52 C48 C47 . . 117.3(3) ?
C49 C48 C47 . . 124.7(3) ?
C50 C49 C48 . . 118.9(3) ?
C50 C49 H49 . . 120.6 ?
C48 C49 H49 . . 120.6 ?
N16 C50 C49 . . 123.7(3) ?
N16 C50 H50 . . 118.2 ?
C49 C50 H50 . . 118.2 ?
N16 C51 C52 . . 123.6(3) ?
N16 C51 H51 . . 118.2 ?
C52 C51 H51 . . 118.2 ?
C48 C52 C51 . . 118.8(3) ?
C48 C52 H52 . . 120.6 ?
C51 C52 H52 . . 120.6 ?
C53 N17 C54 . . 122.0(3) ?
C53 N17 C55 . . 120.7(3) ?
C54 N17 C55 . . 117.2(3) ?
C56 N18 C57 . . 127.7(5) ?
C56 N18 C58 . . 116.5(5) ?
C57 N18 C58 . . 115.1(4) ?
O5 C53 N17 . . 125.2(4) ?
O5 C53 H53 . . 117.4 ?
N17 C53 H53 . . 117.4 ?
N17 C54 H54A . . 109.5 ?
N17 C54 H54B . . 109.5 ?
H54A C54 H54B . . 109.5 ?
N17 C54 H54C . . 109.5 ?
H54A C54 H54C . . 109.5 ?
H54B C54 H54C . . 109.5 ?
N17 C55 H55A . . 109.5 ?
N17 C55 H55B . . 109.5 ?
H55A C55 H55B . . 109.5 ?
N17 C55 H55C . . 109.5 ?
H55A C55 H55C . . 109.5 ?
H55B C55 H55C . . 109.5 ?
O6 C56 N18 . . 121.4(6) ?
O6 C56 H56 . . 119.3 ?
N18 C56 H56 . . 119.3 ?
N18 C57 H57A . . 109.5 ?
N18 C57 H57B . . 109.5 ?
H57A C57 H57B . . 109.5 ?
N18 C57 H57C . . 109.5 ?
H57A C57 H57C . . 109.5 ?
H57B C57 H57C . . 109.5 ?
N18 C58 H58A . . 109.5 ?
N18 C58 H58B . . 109.5 ?
H58A C58 H58B . . 109.5 ?
N18 C58 H58C . . 109.5 ?
H58A C58 H58C . . 109.5 ?
H58B C58 H58C . . 109.5 ?

loop_
_geom_bond_atom_site_label_1
_geom_bond_atom_site_label_2
_geom_bond_site_symmetry_2
_geom_bond_distance
_geom_bond_publ_flag
S1 C7 . 1.699(3) yes
S2 C20 . 1.686(3) ?
S3 C33 . 1.691(3) ?
S4 C46 . 1.694(3) ?
O1 C8 . 1.229(4) ?
O2 C21 . 1.223(4) ?
O3 C34 . 1.224(4) ?
O4 C47 . 1.232(4) ?
N1 C7 . 1.325(4) yes
N1 C6 . 1.437(4) yes
N1 H1A . 0.898(10) ?
N2 C7 . 1.349(4) yes
N2 N3 . 1.391(4) yes
N2 H2A . 0.897(10) ?
N3 C8 . 1.341(4) ?
N3 H3A . 0.895(10) ?
N4 C12 . 1.339(4) ?
N4 C11 . 1.340(4) ?
N5 C20 . 1.346(4) ?
N5 C19 . 1.431(4) ?
N5 H5A . 0.899(10) ?
N6 C20 . 1.351(4) ?
N6 N7 . 1.393(4) ?
N6 H6A . 0.896(10) ?
N7 C21 . 1.361(4) ?
N7 H7A . 0.895(10) ?
N8 C25 . 1.331(4) ?
N8 C24 . 1.347(4) ?
N9 C33 . 1.333(4) ?
N9 C32 . 1.439(4) ?
N9 H9A . 0.898(10) ?
N10 C33 . 1.352(4) ?
N10 N11 . 1.390(3) ?
N10 H10A . 0.901(10) ?
N11 C34 . 1.346(4) ?
N11 H11A . 0.897(10) ?
N12 C38 . 1.337(4) ?
N12 C37 . 1.345(4) ?
N13 C46 . 1.344(4) ?
N13 C45 . 1.429(4) ?
N13 H13A . 0.899(10) ?
N14 C46 . 1.354(4) ?
N14 N15 . 1.391(4) ?
N14 H14A . 0.897(10) ?
N15 C47 . 1.360(4) ?
N15 H15A . 0.895(10) ?
N16 C51 . 1.332(4) ?
N16 C50 . 1.344(4) ?
C1 C6 . 1.385(4) ?
C1 C2 . 1.385(5) ?
C1 H1 . 0.9500 ?
C2 C3 . 1.383(5) ?
C2 H2 . 0.9500 ?
C3 C4 . 1.372(5) ?
C3 H3 . 0.9500 ?
C4 C5 . 1.386(4) ?
C4 H4 . 0.9500 ?
C5 C6 . 1.382(4) ?
C5 H5 . 0.9500 ?
C8 C9 . 1.503(4) ?
C9 C13 . 1.390(4) ?
C9 C10 . 1.390(4) ?
C10 C11 . 1.381(4) ?
C10 H10 . 0.9500 ?
C11 H11 . 0.9500 ?
C12 C13 . 1.377(4) ?
C12 H12 . 0.9500 ?
C13 H13 . 0.9500 ?
C14 C15 . 1.390(4) ?
C14 C19 . 1.395(4) ?
C14 H14 . 0.9500 ?
C15 C16 . 1.388(5) ?
C15 H15 . 0.9500 ?
C16 C17 . 1.384(5) ?
C16 H16 . 0.9500 ?
C17 C18 . 1.387(4) ?
C17 H17 . 0.9500 ?
C18 C19 . 1.396(4) ?
C18 H18 . 0.9500 ?
C21 C22 . 1.506(4) ?
C22 C23 . 1.387(4) ?
C22 C26 . 1.393(4) ?
C23 C24 . 1.383(4) ?
C23 H23 . 0.9500 ?
C24 H24 . 0.9500 ?
C25 C26 . 1.381(5) ?
C25 H25 . 0.9500 ?
C26 H26 . 0.9500 ?
C27 C32 . 1.381(4) ?
C27 C28 . 1.392(4) ?
C27 H27 . 0.9500 ?
C28 C29 . 1.380(5) ?
C28 H28 . 0.9500 ?
C29 C30 . 1.387(5) ?
C29 H29 . 0.9500 ?
C30 C31 . 1.386(4) ?
C30 H30 . 0.9500 ?
C31 C32 . 1.387(4) ?
C31 H31 . 0.9500 ?
C34 C35 . 1.504(4) ?
C35 C36 . 1.389(4) ?
C35 C39 . 1.395(4) ?
C36 C37 . 1.381(4) ?
C36 H36 . 0.9500 ?
C37 H37 . 0.9500 ?
C38 C39 . 1.381(4) ?
C38 H38 . 0.9500 ?
C39 H39 . 0.9500 ?
C40 C41 . 1.390(4) ?
C40 C45 . 1.402(4) ?
C40 H40 . 0.9500 ?
C41 C42 . 1.385(5) ?
C41 H41 . 0.9500 ?
C42 C43 . 1.394(5) ?
C42 H42 . 0.9500 ?
C43 C44 . 1.387(5) ?
C43 H43 . 0.9500 ?
C44 C45 . 1.389(5) ?
C44 H44 . 0.9500 ?
C47 C48 . 1.503(4) ?
C48 C52 . 1.390(4) ?
C48 C49 . 1.395(4) ?
C49 C50 . 1.383(4) ?
C49 H49 . 0.9500 ?
C50 H50 . 0.9500 ?
C51 C52 . 1.394(4) ?
C51 H51 . 0.9500 ?
C52 H52 . 0.9500 ?
O5 C53 . 1.245(5) ?
O6 C56 . 1.275(6) ?
N17 C53 . 1.324(5) ?
N17 C54 . 1.444(5) ?
N17 C55 . 1.459(4) ?
N18 C56 . 1.327(6) ?
N18 C57 . 1.409(6) ?
N18 C58 . 1.479(5) ?
C53 H53 . 0.9500 ?
C54 H54A . 0.9800 ?
C54 H54B . 0.9800 ?
C54 H54C . 0.9800 ?
C55 H55A . 0.9800 ?
C55 H55B . 0.9800 ?
C55 H55C . 0.9800 ?
C56 H56 . 0.9500 ?
C57 H57A . 0.9800 ?
C57 H57B . 0.9800 ?
C57 H57C . 0.9800 ?
C58 H58A . 0.9800 ?
C58 H58B . 0.9800 ?
C58 H58C . 0.9800 ?

loop_
_geom_hbond_atom_site_label_D
_geom_hbond_atom_site_label_H
_geom_hbond_atom_site_label_A
_geom_hbond_site_symmetry_A
_geom_hbond_distance_DH
_geom_hbond_distance_HA
_geom_hbond_distance_DA
_geom_hbond_angle_DHA
N3 H3A O6 2_666 0.895(10) 2.63(3) 3.325(5) 135(3)
N2 H2A S1 2_666 0.897(10) 2.341(12) 3.229(3) 171(3)
N3 H3A O2 1_455 0.895(10) 2.08(3) 2.812(4) 138(3)
N14 H14A S2 1_455 0.897(10) 2.464(14) 3.341(3) 166(3)
N5 H5A N8 2_766 0.899(10) 2.210(13) 3.087(4) 165(3)
N6 H6A S4 1_655 0.896(10) 2.463(13) 3.341(3) 167(3)
N11 H11A O4 1_655 0.897(10) 2.01(2) 2.818(3) 149(3)
N10 H10A S3 2_675 0.901(10) 2.319(12) 3.211(3) 170(3)
N13 H13A N16 2_575 0.899(10) 2.168(14) 3.041(4) 163(3)
N1 H1A N12 . 0.898(10) 2.036(14) 2.909(4) 164(3)
N7 H7A O1 . 0.895(10) 1.948(18) 2.784(4) 155(3)
N9 H9A N4 . 0.898(10) 2.042(14) 2.914(4) 163(3)
N15 H15A O3 . 0.895(10) 2.00(2) 2.813(4) 150(3)

loop_
_geom_torsion_atom_site_label_1
_geom_torsion_atom_site_label_2
_geom_torsion_atom_site_label_3
_geom_torsion_atom_site_label_4
_geom_torsion_site_symmetry_1
_geom_torsion_site_symmetry_2
_geom_torsion_site_symmetry_3
_geom_torsion_site_symmetry_4
_geom_torsion
_geom_torsion_publ_flag
C7 N2 N3 C8 . . . . -119.5(3) ?
C20 N6 N7 C21 . . . . 110.2(3) ?
C33 N10 N11 C34 . . . . 129.5(3) ?
C46 N14 N15 C47 . . . . -105.5(3) ?
C6 C1 C2 C3 . . . . -0.1(5) ?
C1 C2 C3 C4 . . . . -0.4(5) ?
C2 C3 C4 C5 . . . . 0.4(5) ?
C3 C4 C5 C6 . . . . 0.1(5) ?
C4 C5 C6 C1 . . . . -0.5(5) ?
C4 C5 C6 N1 . . . . -178.5(3) ?
C2 C1 C6 C5 . . . . 0.5(5) ?
C2 C1 C6 N1 . . . . 178.5(3) ?
C7 N1 C6 C5 . . . . -86.3(4) ?
C7 N1 C6 C1 . . . . 95.8(4) ?
C6 N1 C7 N2 . . . . 179.5(3) ?
C6 N1 C7 S1 . . . . 0.2(4) ?
N3 N2 C7 N1 . . . . 11.0(4) ?
N3 N2 C7 S1 . . . . -169.6(2) ?
N2 N3 C8 O1 . . . . 2.1(5) ?
N2 N3 C8 C9 . . . . 179.6(3) ?
O1 C8 C9 C13 . . . . 10.5(5) ?
N3 C8 C9 C13 . . . . -167.0(3) ?
O1 C8 C9 C10 . . . . -172.5(3) ?
N3 C8 C9 C10 . . . . 9.9(5) ?
C13 C9 C10 C11 . . . . 1.5(5) ?
C8 C9 C10 C11 . . . . -175.4(3) ?
C12 N4 C11 C10 . . . . -1.9(5) ?
C9 C10 C11 N4 . . . . 0.8(5) ?
C11 N4 C12 C13 . . . . 0.6(5) ?
N4 C12 C13 C9 . . . . 1.7(5) ?
C10 C9 C13 C12 . . . . -2.7(5) ?
C8 C9 C13 C12 . . . . 174.5(3) ?
C19 C14 C15 C16 . . . . 2.0(5) ?
C14 C15 C16 C17 . . . . 1.1(5) ?
C15 C16 C17 C18 . . . . -2.5(5) ?
C16 C17 C18 C19 . . . . 0.9(5) ?
C15 C14 C19 C18 . . . . -3.6(5) ?
C15 C14 C19 N5 . . . . 179.1(3) ?
C17 C18 C19 C14 . . . . 2.3(5) ?
C17 C18 C19 N5 . . . . 179.7(3) ?
C20 N5 C19 C14 . . . . -26.9(5) ?
C20 N5 C19 C18 . . . . 155.8(3) ?
C19 N5 C20 N6 . . . . -178.7(3) ?
C19 N5 C20 S2 . . . . 0.8(5) ?
N7 N6 C20 N5 . . . . -8.2(4) ?
N7 N6 C20 S2 . . . . 172.3(2) ?
N6 N7 C21 O2 . . . . -11.5(5) ?
N6 N7 C21 C22 . . . . 171.6(3) ?
O2 C21 C22 C23 . . . . 177.8(3) ?
N7 C21 C22 C23 . . . . -5.4(5) ?
O2 C21 C22 C26 . . . . -5.8(5) ?
N7 C21 C22 C26 . . . . 171.0(3) ?
C26 C22 C23 C24 . . . . -2.2(5) ?
C21 C22 C23 C24 . . . . 174.2(3) ?
C25 N8 C24 C23 . . . . 3.1(5) ?
C22 C23 C24 N8 . . . . -0.8(5) ?
C24 N8 C25 C26 . . . . -2.5(5) ?
N8 C25 C26 C22 . . . . -0.4(5) ?
C23 C22 C26 C25 . . . . 2.8(5) ?
C21 C22 C26 C25 . . . . -173.9(3) ?
C32 C27 C28 C29 . . . . 1.2(5) ?
C27 C28 C29 C30 . . . . -1.7(5) ?
C28 C29 C30 C31 . . . . 0.9(5) ?
C29 C30 C31 C32 . . . . 0.3(5) ?
C28 C27 C32 C31 . . . . 0.0(5) ?
C28 C27 C32 N9 . . . . -176.3(3) ?
C30 C31 C32 C27 . . . . -0.8(5) ?
C30 C31 C32 N9 . . . . 175.5(3) ?
C33 N9 C32 C27 . . . . -111.0(4) ?
C33 N9 C32 C31 . . . . 72.6(4) ?
C32 N9 C33 N10 . . . . 176.9(3) ?
C32 N9 C33 S3 . . . . -2.5(4) ?
N11 N10 C33 N9 . . . . -12.5(4) ?
N11 N10 C33 S3 . . . . 166.9(2) ?
N10 N11 C34 O3 . . . . -3.8(5) ?
N10 N11 C34 C35 . . . . 179.5(3) ?
O3 C34 C35 C36 . . . . 164.2(3) ?
N11 C34 C35 C36 . . . . -19.1(5) ?
O3 C34 C35 C39 . . . . -20.0(5) ?
N11 C34 C35 C39 . . . . 156.7(3) ?
C39 C35 C36 C37 . . . . -2.1(5) ?
C34 C35 C36 C37 . . . . 173.7(3) ?
C38 N12 C37 C36 . . . . 1.8(5) ?
C35 C36 C37 N12 . . . . 0.0(5) ?
C37 N12 C38 C39 . . . . -1.5(5) ?
N12 C38 C39 C35 . . . . -0.6(5) ?
C36 C35 C39 C38 . . . . 2.4(5) ?
C34 C35 C39 C38 . . . . -173.7(3) ?
C45 C40 C41 C42 . . . . 1.0(5) ?
C40 C41 C42 C43 . . . . -0.5(5) ?
C41 C42 C43 C44 . . . . -0.8(5) ?
C42 C43 C44 C45 . . . . 1.4(5) ?
C43 C44 C45 C40 . . . . -0.9(5) ?
C43 C44 C45 N13 . . . . -175.1(3) ?
C41 C40 C45 C44 . . . . -0.3(5) ?
C41 C40 C45 N13 . . . . 174.3(3) ?
C46 N13 C45 C44 . . . . -34.0(5) ?
C46 N13 C45 C40 . . . . 151.6(3) ?
C45 N13 C46 N14 . . . . 174.6(3) ?
C45 N13 C46 S4 . . . . -5.7(5) ?
N15 N14 C46 N13 . . . . 12.7(4) ?
N15 N14 C46 S4 . . . . -167.0(2) ?
N14 N15 C47 O4 . . . . 14.0(5) ?
N14 N15 C47 C48 . . . . -170.9(3) ?
O4 C47 C48 C52 . . . . 15.4(5) ?
N15 C47 C48 C52 . . . . -159.7(3) ?
O4 C47 C48 C49 . . . . -166.5(3) ?
N15 C47 C48 C49 . . . . 18.4(4) ?
C52 C48 C49 C50 . . . . 2.2(5) ?
C47 C48 C49 C50 . . . . -175.9(3) ?
C51 N16 C50 C49 . . . . -2.3(5) ?
C48 C49 C50 N16 . . . . 0.0(5) ?
C50 N16 C51 C52 . . . . 2.4(5) ?
C49 C48 C52 C51 . . . . -2.1(5) ?
C47 C48 C52 C51 . . . . 176.2(3) ?
N16 C51 C52 C48 . . . . -0.2(5) ?
C54 N17 C53 O5 . . . . -179.1(4) ?
C55 N17 C53 O5 . . . . -3.6(6) ?
C57 N18 C56 O6 . . . . -5.8(7) ?
C58 N18 C56 O6 . . . . -175.8(4) ?
